data_4109994
loop_
_publ_author_name
'Ken Tanaka'
'Akiyoshi Kamisawa'
'Takeshi Suda'
'Keiichi Noguchi'
'Masao Hirano'

_publ_contact_author_address
;
Department of Applied Chemistry
Graduate School of Engineering
Tokyo University of Agriculture and Technology
Koganei
Tokyo 184-8588
Japan
;
_publ_contact_author_email tanaka-k@cc.tuat.ac.jp
_publ_contact_author_fax +81-42-388-7037
_publ_contact_author_name 'Dr Ken Tanaka'
_publ_contact_author_phone +81-42-388-7037
_publ_section_title
;
 Rh-Catalyzed Synthesis of Helically Chiral and Ladder-Type Molecules via
 [2 + 2 + 2] and Formal [2 + 1 + 2 + 1] Cycloadditions Involving C-C
 Triple Bond Cleavage
;
_journal_name_full 'Journal of the American Chemical Society'
_journal_page_first 12078
_journal_page_last 12079
_journal_paper_doi 10.1021/ja074914y
_journal_volume 129
_journal_year 2007
_chemical_formula_moiety 'C32 H22 O6'
_chemical_formula_sum 'C32 H22 O6'
_chemical_formula_weight 502.50
_chemical_name_systematic
;
 ?
;
_space_group_IT_number 15
_symmetry_cell_setting monoclinic
_symmetry_Int_Tables_number 15
_symmetry_space_group_name_Hall '-C 2yc'
_symmetry_space_group_name_H-M 'C 1 2/c 1'
_atom_sites_solution_hydrogens difmap
_atom_sites_solution_primary direct
_atom_sites_solution_secondary difmap
_audit_creation_date 2007-06-29
_audit_creation_method SHELXL-97
_cell_angle_alpha 90.00
_cell_angle_beta 99.127(18)
_cell_angle_gamma 90.00
_cell_formula_units_Z 16
_cell_length_a 41.62(4)
_cell_length_b 13.645(13)
_cell_length_c 16.763(16)
_cell_measurement_reflns_used 2175
_cell_measurement_temperature 95
_cell_measurement_theta_max 30.0000
_cell_measurement_theta_min 1.3942
_cell_volume 9399(16)
_computing_cell_refinement 'CrystalClear (Rigaku Corp., 2000)'
_computing_data_collection 'UGUI (Photon Factory, Tsukuba, Japan)'
_computing_data_reduction 'CrystalClear (Rigaku Corp., 2000)'
_computing_molecular_graphics 'ORTEP-3 for Windows Ver. 1.076 (Farrugia, 1997)'
_computing_publication_material 'SHELXL-97 (Sheldrick, 1997)'
_computing_structure_refinement 'SHELXL-97 (Sheldrick, 1997)'
_computing_structure_solution SIR2004
_diffrn_ambient_temperature 95
_diffrn_detector_area_resol_mean 9.7466
_diffrn_measured_fraction_theta_full 0.959
_diffrn_measured_fraction_theta_max 0.959
_diffrn_measurement_device_type 'ADSC Quantum 315'
_diffrn_measurement_method \w
_diffrn_radiation_monochromator silicon
_diffrn_radiation_source 'fine-focus sealed tube'
_diffrn_radiation_type synchrotron
_diffrn_radiation_wavelength 1.00000
_diffrn_reflns_av_R_equivalents 0.1052
_diffrn_reflns_av_sigmaI/netI 0.0853
_diffrn_reflns_limit_h_max 41
_diffrn_reflns_limit_h_min -41
_diffrn_reflns_limit_k_max 13
_diffrn_reflns_limit_k_min -12
_diffrn_reflns_limit_l_max 16
_diffrn_reflns_limit_l_min -16
_diffrn_reflns_number 19692
_diffrn_reflns_theta_full 30.00
_diffrn_reflns_theta_max 30.00
_diffrn_reflns_theta_min 1.39
_exptl_absorpt_coefficient_mu 0.803
_exptl_absorpt_correction_T_max 0.9920
_exptl_absorpt_correction_T_min 0.9240
_exptl_absorpt_correction_type multi-scan
_exptl_absorpt_process_details
;
    Higashi, T. (1995). Program for Absorption Correction.
    Rigaku Corporation, Tokyo, Japan.
;
_exptl_crystal_colour yellow
_exptl_crystal_density_diffrn 1.420
_exptl_crystal_description plate
_exptl_crystal_F_000 4192
_exptl_crystal_size_max 0.10
_exptl_crystal_size_mid 0.10
_exptl_crystal_size_min 0.01
_refine_diff_density_max 0.579
_refine_diff_density_min -0.409
_refine_diff_density_rms 0.104
_refine_ls_extinction_coef 0.0020(3)
_refine_ls_extinction_expression Fc^*^=kFc[1+0.001xFc^2^\l^3^/sin(2\q)]^-1/4^
_refine_ls_extinction_method SHELXL
_refine_ls_goodness_of_fit_ref 0.993
_refine_ls_hydrogen_treatment constr
_refine_ls_matrix_type full
_refine_ls_number_parameters 686
_refine_ls_number_reflns 4725
_refine_ls_number_restraints 0
_refine_ls_restrained_S_all 0.993
_refine_ls_R_factor_all 0.1144
_refine_ls_R_factor_gt 0.0911
_refine_ls_shift/su_max 0.000
_refine_ls_shift/su_mean 0.000
_refine_ls_structure_factor_coef Fsqd
_refine_ls_weighting_details 'calc w=1/[\s^2^(Fo^2^)+(0.1983P)^2^+0.0000P] where P=(Fo^2^+2Fc^2^)/3'
_refine_ls_weighting_scheme calc
_refine_ls_wR_factor_gt 0.2404
_refine_ls_wR_factor_ref 0.2566
_reflns_number_gt 3261
_reflns_number_total 4725
_reflns_threshold_expression >2sigma(I)
_cod_data_source_file ja074914ysi20070723_071429.cif
_cod_data_source_block I
_cod_original_cell_volume 9399(15)
_cod_database_code 4109994

loop_
_symmetry_equiv_pos_site_id
_symmetry_equiv_pos_as_xyz
1 +X,+Y,+Z
2 -X,+Y,1/2-Z
3 -X,-Y,-Z
4 +X,-Y,1/2+Z
5 1/2+X,1/2+Y,+Z
6 1/2-X,1/2+Y,1/2-Z
7 1/2-X,1/2-Y,-Z
8 1/2+X,1/2-Y,1/2+Z

loop_
_atom_site_label
_atom_site_type_symbol
_atom_site_fract_x
_atom_site_fract_y
_atom_site_fract_z
_atom_site_U_iso_or_equiv
_atom_site_adp_type
_atom_site_occupancy
_atom_site_symmetry_multiplicity
_atom_site_calc_flag
_atom_site_refinement_flags
O1 O 0.82423(10) 0.6386(3) 0.8640(2) 0.0400(12) Uani 1 1 d .
O2 O 0.89340(9) 0.2907(3) 0.6513(2) 0.0353(11) Uani 1 1 d .
O3 O 0.84795(10) 0.5344(3) 0.5234(2) 0.0404(12) Uani 1 1 d .
O4 O 0.80648(10) 0.5516(3) 0.5937(2) 0.0381(12) Uani 1 1 d .
O5 O 0.92156(10) 0.5478(3) 0.9525(3) 0.0410(12) Uani 1 1 d .
O6 O 0.90892(9) 0.3894(3) 0.9300(2) 0.0345(11) Uani 1 1 d .
O7 O 0.82355(10) 0.1428(3) 0.4984(2) 0.0365(11) Uani 1 1 d .
O8 O 0.89290(9) -0.2106(3) 0.7640(2) 0.0349(11) Uani 1 1 d .
O9 O 0.92020(10) 0.0478(3) 0.4849(2) 0.0391(11) Uani 1 1 d .
O10 O 0.90760(9) -0.1107(3) 0.4972(2) 0.0324(11) Uani 1 1 d .
O11 O 0.84563(10) 0.0285(3) 0.8547(3) 0.0401(12) Uani 1 1 d .
O12 O 0.80474(10) 0.0511(3) 0.7524(2) 0.0382(12) Uani 1 1 d .
C1 C 0.85394(14) 0.5955(4) 0.7337(4) 0.0322(16) Uani 1 1 d .
C2 C 0.85861(14) 0.5321(4) 0.6695(3) 0.0315(16) Uani 1 1 d .
C3 C 0.88238(14) 0.4586(4) 0.6811(4) 0.0321(16) Uani 1 1 d .
C4 C 0.90237(14) 0.4460(4) 0.7558(4) 0.0310(16) Uani 1 1 d .
C5 C 0.89472(15) 0.5006(4) 0.8226(4) 0.0346(16) Uani 1 1 d .
C6 C 0.87035(14) 0.5720(4) 0.8108(3) 0.0312(16) Uani 1 1 d .
C7 C 0.83075(14) 0.6774(4) 0.7284(3) 0.0316(16) Uani 1 1 d .
C8 C 0.81482(16) 0.6914(5) 0.7940(4) 0.0385(17) Uani 1 1 d .
C9 C 0.78876(15) 0.7569(5) 0.7929(4) 0.0441(18) Uani 1 1 d .
H9 H 0.7771 0.7600 0.8371 0.053 Uiso 1 1 calc R
C10 C 0.78050(16) 0.8155(5) 0.7277(4) 0.0460(18) Uani 1 1 d .
H10 H 0.7624 0.8584 0.7257 0.055 Uiso 1 1 calc R
C11 C 0.79851(15) 0.8141(5) 0.6617(4) 0.0373(17) Uani 1 1 d .
C12 C 0.82422(15) 0.7464(4) 0.6628(3) 0.0341(16) Uani 1 1 d .
C13 C 0.84271(15) 0.7529(4) 0.5992(4) 0.0356(16) Uani 1 1 d .
H13 H 0.8603 0.7088 0.5983 0.043 Uiso 1 1 calc R
C14 C 0.83599(14) 0.8208(4) 0.5391(4) 0.0346(16) Uani 1 1 d .
H14 H 0.8489 0.8232 0.4974 0.042 Uiso 1 1 calc R
C15 C 0.81033(16) 0.8870(5) 0.5382(4) 0.0441(18) Uani 1 1 d .
H15 H 0.8056 0.9334 0.4957 0.053 Uiso 1 1 calc R
C16 C 0.79192(16) 0.8842(4) 0.5994(4) 0.0422(18) Uani 1 1 d .
H16 H 0.7747 0.9297 0.5998 0.051 Uiso 1 1 calc R
C17 C 0.85885(14) 0.6260(4) 0.8800(3) 0.0347(16) Uani 1 1 d .
H17A H 0.8649 0.5884 0.9306 0.042 Uiso 1 1 calc R
H17B H 0.8696 0.6909 0.8871 0.042 Uiso 1 1 calc R
C18 C 0.92719(14) 0.3690(4) 0.7616(3) 0.0298(16) Uani 1 1 d .
C19 C 0.91945(14) 0.2887(4) 0.7125(3) 0.0307(16) Uani 1 1 d .
C20 C 0.93607(15) 0.1981(5) 0.7265(4) 0.0345(16) Uani 1 1 d .
H20 H 0.9286 0.1420 0.6954 0.041 Uiso 1 1 calc R
C21 C 0.96267(14) 0.1921(5) 0.7844(3) 0.0353(16) Uani 1 1 d .
H21 H 0.9733 0.1309 0.7959 0.042 Uiso 1 1 calc R
C22 C 0.97475(14) 0.2775(5) 0.8283(3) 0.0333(16) Uani 1 1 d .
C23 C 0.95765(14) 0.3676(5) 0.8157(4) 0.0334(16) Uani 1 1 d .
C24 C 0.97244(15) 0.4515(5) 0.8530(4) 0.0380(17) Uani 1 1 d .
H24 H 0.9621 0.5134 0.8429 0.046 Uiso 1 1 calc R
C25 C 1.00146(16) 0.4454(5) 0.9035(4) 0.0410(18) Uani 1 1 d .
H25 H 1.0112 0.5037 0.9272 0.049 Uiso 1 1 calc R
C26 C 1.01703(15) 0.3570(5) 0.9214(4) 0.0405(17) Uani 1 1 d .
H26 H 1.0366 0.3540 0.9593 0.049 Uiso 1 1 calc R
C27 C 1.00423(15) 0.2749(5) 0.8844(4) 0.0413(18) Uani 1 1 d .
H27 H 1.0151 0.2142 0.8960 0.050 Uiso 1 1 calc R
C28 C 0.88746(15) 0.3863(4) 0.6170(4) 0.0322(16) Uani 1 1 d .
H28A H 0.8679 0.3846 0.5747 0.039 Uiso 1 1 calc R
H28B H 0.9062 0.4069 0.5914 0.039 Uiso 1 1 calc R
C29 C 0.83789(15) 0.5402(4) 0.5874(4) 0.0364(17) Uani 1 1 d .
C30 C 0.78498(16) 0.5705(5) 0.5182(4) 0.0488(19) Uani 1 1 d .
H30A H 0.7626 0.5777 0.5287 0.073 Uiso 1 1 calc R
H30B H 0.7861 0.5156 0.4810 0.073 Uiso 1 1 calc R
H30C H 0.7917 0.6309 0.4939 0.073 Uiso 1 1 calc R
C31 C 0.91023(14) 0.4825(5) 0.9075(4) 0.0331(16) Uani 1 1 d .
C32 C 0.92393(16) 0.3675(5) 1.0126(4) 0.0424(18) Uani 1 1 d .
H32A H 0.9217 0.2974 1.0231 0.064 Uiso 1 1 calc R
H32B H 0.9132 0.4055 1.0503 0.064 Uiso 1 1 calc R
H32C H 0.9471 0.3848 1.0198 0.064 Uiso 1 1 calc R
C33 C 0.85241(14) 0.0936(4) 0.6513(4) 0.0319(16) Uani 1 1 d .
C34 C 0.86912(15) 0.0714(4) 0.5866(3) 0.0321(16) Uani 1 1 d .
C35 C 0.89304(14) 0.0004(4) 0.5941(4) 0.0331(16) Uani 1 1 d .
C36 C 0.90118(14) -0.0543(4) 0.6662(4) 0.0307(16) Uani 1 1 d .
C37 C 0.88106(14) -0.0431(4) 0.7252(4) 0.0310(16) Uani 1 1 d .
C38 C 0.85702(15) 0.0300(4) 0.7180(4) 0.0348(16) Uani 1 1 d .
C39 C 0.83066(14) 0.1795(4) 0.6392(3) 0.0306(15) Uani 1 1 d .
C40 C 0.81525(14) 0.1968(4) 0.5618(3) 0.0307(15) Uani 1 1 d .
C41 C 0.79146(15) 0.2695(5) 0.5428(4) 0.0416(18) Uani 1 1 d .
H41 H 0.7806 0.2771 0.4889 0.050 Uiso 1 1 calc R
C42 C 0.78425(15) 0.3287(5) 0.6022(4) 0.0422(17) Uani 1 1 d .
H42 H 0.7672 0.3754 0.5903 0.051 Uiso 1 1 calc R
C43 C 0.80161(14) 0.3222(4) 0.6819(4) 0.0309(15) Uani 1 1 d .
C44 C 0.82516(14) 0.2482(4) 0.7007(3) 0.0329(16) Uani 1 1 d .
C45 C 0.84368(15) 0.2493(4) 0.7790(4) 0.0347(16) Uani 1 1 d .
H45 H 0.8603 0.2017 0.7927 0.042 Uiso 1 1 calc R
C46 C 0.83828(15) 0.3171(4) 0.8353(4) 0.0363(16) Uani 1 1 d .
H46 H 0.8509 0.3151 0.8878 0.044 Uiso 1 1 calc R
C47 C 0.81457(15) 0.3891(4) 0.8167(4) 0.0384(17) Uani 1 1 d .
H47 H 0.8107 0.4351 0.8566 0.046 Uiso 1 1 calc R
C48 C 0.79701(15) 0.3931(5) 0.7413(4) 0.0407(18) Uani 1 1 d .
H48 H 0.7815 0.4439 0.7280 0.049 Uiso 1 1 calc R
C49 C 0.85778(14) 0.1265(4) 0.5090(3) 0.0345(16) Uani 1 1 d .
H49A H 0.8692 0.1902 0.5103 0.041 Uiso 1 1 calc R
H49B H 0.8632 0.0883 0.4627 0.041 Uiso 1 1 calc R
C50 C 0.92612(14) -0.1301(4) 0.6802(3) 0.0296(16) Uani 1 1 d .
C51 C 0.91912(14) -0.2115(5) 0.7231(3) 0.0325(16) Uani 1 1 d .
C52 C 0.93615(15) -0.3009(5) 0.7232(3) 0.0341(16) Uani 1 1 d .
H52 H 0.9291 -0.3574 0.7487 0.041 Uiso 1 1 calc R
C53 C 0.96277(15) -0.3044(5) 0.6861(4) 0.0369(16) Uani 1 1 d .
H53 H 0.9737 -0.3652 0.6829 0.044 Uiso 1 1 calc R
C54 C 0.97473(15) -0.2193(5) 0.6518(3) 0.0335(16) Uani 1 1 d .
C55 C 0.95684(15) -0.1302(5) 0.6508(3) 0.0357(17) Uani 1 1 d .
C56 C 0.97113(15) -0.0444(5) 0.6249(3) 0.0374(17) Uani 1 1 d .
H56 H 0.9604 0.0169 0.6265 0.045 Uiso 1 1 calc R
C57 C 1.00046(15) -0.0489(5) 0.5974(4) 0.0407(18) Uani 1 1 d .
H57 H 1.0100 0.0098 0.5817 0.049 Uiso 1 1 calc R
C58 C 1.01651(15) -0.1369(5) 0.5919(4) 0.0383(17) Uani 1 1 d .
H58 H 1.0360 -0.1390 0.5692 0.046 Uiso 1 1 calc R
C59 C 1.00404(15) -0.2207(5) 0.6193(4) 0.0416(18) Uani 1 1 d .
H59 H 1.0153 -0.2809 0.6165 0.050 Uiso 1 1 calc R
C60 C 0.88585(15) -0.1154(4) 0.7938(4) 0.0332(16) Uani 1 1 d .
H60A H 0.9041 -0.0938 0.8354 0.040 Uiso 1 1 calc R
H60B H 0.8659 -0.1187 0.8190 0.040 Uiso 1 1 calc R
C61 C 0.90886(14) -0.0176(5) 0.5202(4) 0.0346(16) Uani 1 1 d .
C62 C 0.92268(16) -0.1325(5) 0.4261(4) 0.0426(18) Uani 1 1 d .
H62A H 0.9205 -0.2026 0.4138 0.064 Uiso 1 1 calc R
H62B H 0.9458 -0.1148 0.4370 0.064 Uiso 1 1 calc R
H62C H 0.9118 -0.0946 0.3799 0.064 Uiso 1 1 calc R
C63 C 0.83567(15) 0.0368(4) 0.7827(4) 0.0321(16) Uani 1 1 d .
C64 C 0.78307(16) 0.0697(5) 0.8116(4) 0.0480(19) Uani 1 1 d .
H64A H 0.7608 0.0795 0.7834 0.072 Uiso 1 1 calc R
H64B H 0.7903 0.1285 0.8429 0.072 Uiso 1 1 calc R
H64C H 0.7836 0.0134 0.8481 0.072 Uiso 1 1 calc R

loop_
_atom_site_aniso_label
_atom_site_aniso_U_11
_atom_site_aniso_U_22
_atom_site_aniso_U_33
_atom_site_aniso_U_23
_atom_site_aniso_U_13
_atom_site_aniso_U_12
O1 0.047(3) 0.039(3) 0.036(3) 0.004(2) 0.012(2) 0.005(2)
O2 0.044(3) 0.032(3) 0.030(3) -0.001(2) 0.006(2) 0.004(2)
O3 0.056(3) 0.041(3) 0.026(3) -0.002(2) 0.012(2) 0.004(2)
O4 0.044(3) 0.040(3) 0.028(3) -0.001(2) 0.000(2) 0.000(2)
O5 0.053(3) 0.037(3) 0.033(3) -0.004(2) 0.007(2) -0.003(2)
O6 0.049(3) 0.030(3) 0.024(3) 0.002(2) 0.006(2) 0.002(2)
O7 0.046(3) 0.038(3) 0.025(2) 0.002(2) 0.0043(19) 0.002(2)
O8 0.048(3) 0.028(3) 0.029(2) 0.000(2) 0.009(2) 0.0019(19)
O9 0.053(3) 0.033(3) 0.033(3) 0.001(2) 0.011(2) -0.005(2)
O10 0.048(3) 0.027(3) 0.024(2) -0.0040(19) 0.0127(19) 0.002(2)
O11 0.057(3) 0.036(3) 0.029(3) 0.002(2) 0.013(2) 0.006(2)
O12 0.047(3) 0.038(3) 0.032(3) -0.003(2) 0.012(2) -0.002(2)
C1 0.042(4) 0.025(4) 0.030(4) 0.006(3) 0.009(3) -0.001(3)
C2 0.039(4) 0.032(4) 0.024(4) 0.004(3) 0.005(3) -0.006(3)
C3 0.041(4) 0.026(4) 0.030(4) 0.004(3) 0.007(3) 0.003(3)
C4 0.041(4) 0.027(4) 0.026(4) 0.000(3) 0.009(3) -0.006(3)
C5 0.047(4) 0.025(4) 0.031(4) -0.003(3) 0.006(3) -0.006(3)
C6 0.046(4) 0.027(4) 0.021(4) 0.001(3) 0.007(3) -0.010(3)
C7 0.042(4) 0.024(4) 0.029(4) -0.004(3) 0.010(3) -0.003(3)
C8 0.053(4) 0.031(4) 0.033(4) 0.003(3) 0.010(3) 0.001(3)
C9 0.044(4) 0.050(5) 0.041(4) -0.001(4) 0.015(3) 0.001(4)
C10 0.051(4) 0.049(5) 0.036(4) 0.003(4) 0.002(3) 0.012(3)
C11 0.050(4) 0.032(4) 0.029(4) -0.002(3) 0.007(3) 0.004(3)
C12 0.046(4) 0.027(4) 0.030(4) -0.002(3) 0.008(3) -0.003(3)
C13 0.051(4) 0.021(4) 0.035(4) -0.003(3) 0.010(3) -0.001(3)
C14 0.044(4) 0.030(4) 0.031(4) -0.003(3) 0.006(3) -0.002(3)
C15 0.062(5) 0.038(5) 0.031(4) -0.001(3) 0.003(4) 0.002(4)
C16 0.056(4) 0.028(4) 0.039(4) -0.005(3) 0.000(4) 0.009(3)
C17 0.050(4) 0.033(4) 0.022(4) -0.002(3) 0.007(3) 0.004(3)
C18 0.045(4) 0.019(4) 0.026(4) 0.000(3) 0.008(3) 0.001(3)
C19 0.033(4) 0.028(4) 0.033(4) 0.006(3) 0.012(3) 0.004(3)
C20 0.048(4) 0.030(4) 0.029(4) -0.004(3) 0.016(3) -0.006(3)
C21 0.038(4) 0.039(4) 0.028(4) 0.000(3) 0.004(3) 0.002(3)
C22 0.041(4) 0.037(5) 0.023(4) -0.002(3) 0.012(3) 0.004(3)
C23 0.038(4) 0.032(5) 0.031(4) 0.002(3) 0.011(3) -0.008(3)
C24 0.043(4) 0.043(5) 0.029(4) 0.000(3) 0.009(3) -0.007(3)
C25 0.047(4) 0.042(5) 0.035(4) -0.005(3) 0.008(4) -0.013(3)
C26 0.041(4) 0.046(5) 0.034(4) -0.004(4) 0.001(3) -0.001(4)
C27 0.045(4) 0.045(5) 0.036(4) 0.004(4) 0.012(3) 0.008(3)
C28 0.047(4) 0.020(4) 0.029(4) 0.003(3) 0.004(3) -0.001(3)
C29 0.041(4) 0.018(4) 0.049(5) 0.002(3) 0.004(4) 0.003(3)
C30 0.056(4) 0.054(5) 0.034(4) 0.006(3) 0.000(3) 0.004(4)
C31 0.040(4) 0.032(5) 0.028(4) -0.003(4) 0.005(3) 0.000(3)
C32 0.056(4) 0.042(5) 0.028(4) 0.011(3) 0.005(3) 0.003(3)
C33 0.042(4) 0.026(4) 0.027(4) -0.001(3) 0.004(3) -0.002(3)
C34 0.047(4) 0.025(4) 0.026(4) -0.003(3) 0.011(3) -0.009(3)
C35 0.043(4) 0.025(4) 0.032(4) 0.001(3) 0.010(3) -0.001(3)
C36 0.038(4) 0.025(4) 0.030(4) 0.000(3) 0.006(3) -0.005(3)
C37 0.040(4) 0.019(4) 0.034(4) 0.005(3) 0.006(3) 0.008(3)
C38 0.046(4) 0.027(4) 0.030(4) -0.005(3) 0.004(3) -0.006(3)
C39 0.041(4) 0.027(4) 0.025(4) 0.004(3) 0.006(3) -0.006(3)
C40 0.045(4) 0.026(4) 0.023(4) 0.000(3) 0.011(3) 0.002(3)
C41 0.040(4) 0.048(5) 0.037(4) 0.010(4) 0.004(3) -0.003(3)
C42 0.042(4) 0.044(5) 0.042(5) 0.004(4) 0.011(4) 0.005(3)
C43 0.037(4) 0.023(4) 0.034(4) 0.002(3) 0.008(3) -0.001(3)
C44 0.043(4) 0.033(4) 0.024(4) -0.002(3) 0.012(3) -0.008(3)
C45 0.050(4) 0.023(4) 0.033(4) -0.004(3) 0.012(3) -0.002(3)
C46 0.045(4) 0.032(4) 0.034(4) 0.003(3) 0.014(3) -0.005(3)
C47 0.051(4) 0.030(4) 0.040(5) -0.005(3) 0.023(4) -0.005(3)
C48 0.045(4) 0.037(5) 0.045(5) 0.004(4) 0.022(4) 0.002(3)
C49 0.046(4) 0.031(4) 0.025(4) 0.001(3) 0.003(3) 0.002(3)
C50 0.047(4) 0.026(4) 0.014(3) -0.004(3) 0.002(3) -0.002(3)
C51 0.035(4) 0.034(5) 0.029(4) 0.000(3) 0.004(3) 0.000(3)
C52 0.048(4) 0.030(4) 0.023(3) 0.002(3) 0.003(3) -0.005(3)
C53 0.043(4) 0.033(4) 0.034(4) 0.000(3) 0.004(3) 0.005(3)
C54 0.045(4) 0.033(4) 0.022(3) 0.001(3) 0.004(3) -0.001(3)
C55 0.046(4) 0.036(5) 0.026(4) 0.001(3) 0.006(3) -0.008(3)
C56 0.043(4) 0.041(5) 0.029(4) 0.001(3) 0.007(3) -0.006(3)
C57 0.049(4) 0.041(5) 0.031(4) -0.006(3) 0.005(3) -0.013(3)
C58 0.037(4) 0.047(5) 0.032(4) -0.001(3) 0.009(3) -0.005(4)
C59 0.041(4) 0.049(5) 0.035(4) -0.002(3) 0.007(3) 0.005(3)
C60 0.048(4) 0.021(4) 0.032(4) -0.003(3) 0.012(3) 0.001(3)
C61 0.042(4) 0.030(5) 0.033(4) 0.002(4) 0.008(3) 0.003(3)
C62 0.058(4) 0.041(5) 0.031(4) -0.011(3) 0.014(3) 0.002(3)
C63 0.044(4) 0.026(4) 0.028(4) 0.006(3) 0.009(3) -0.003(3)
C64 0.049(4) 0.053(5) 0.047(4) -0.005(4) 0.023(4) -0.005(3)

loop_
_atom_type_symbol
_atom_type_description
_atom_type_scat_dispersion_real
_atom_type_scat_dispersion_imag
_atom_type_scat_source
C C 0.0181 0.0091 'International Tables Vol C Tables 4.2.6.8 and 6.1.1.4'
H H 0.0000 0.0000 'International Tables Vol C Tables 4.2.6.8 and 6.1.1.4'
O O 0.0492 0.0322 'International Tables Vol C Tables 4.2.6.8 and 6.1.1.4'

loop_
_geom_angle_atom_site_label_1
_geom_angle_atom_site_label_2
_geom_angle_atom_site_label_3
_geom_angle
C8 O1 C17 111.3(4)
C19 O2 C28 112.6(4)
C29 O4 C30 115.3(5)
C31 O6 C32 115.8(5)
C40 O7 C49 110.7(4)
C51 O8 C60 113.7(4)
C61 O10 C62 115.4(5)
C63 O12 C64 115.6(5)
C6 C1 C2 117.1(5)
C6 C1 C7 116.7(5)
C2 C1 C7 125.8(5)
C3 C2 C1 120.7(5)
C3 C2 C29 117.9(5)
C1 C2 C29 121.4(5)
C2 C3 C4 121.2(5)
C2 C3 C28 123.3(5)
C4 C3 C28 115.4(5)
C3 C4 C5 117.7(5)
C3 C4 C18 117.3(5)
C5 C4 C18 124.6(5)
C6 C5 C4 120.2(5)
C6 C5 C31 116.5(5)
C4 C5 C31 123.3(6)
C1 C6 C5 121.8(5)
C1 C6 C17 115.4(5)
C5 C6 C17 122.8(5)
C8 C7 C12 117.4(5)
C8 C7 C1 116.6(5)
C12 C7 C1 125.9(5)
O1 C8 C7 119.7(5)
O1 C8 C9 117.3(5)
C7 C8 C9 122.9(6)
C10 C9 C8 118.9(6)
C10 C9 H9 120.5
C8 C9 H9 120.5
C9 C10 C11 121.2(6)
C9 C10 H10 119.4
C11 C10 H10 119.4
C16 C11 C12 120.8(6)
C16 C11 C10 119.9(6)
C12 C11 C10 119.2(6)
C11 C12 C13 116.8(5)
C11 C12 C7 119.3(5)
C13 C12 C7 123.9(6)
C14 C13 C12 121.8(6)
C14 C13 H13 119.1
C12 C13 H13 119.1
C13 C14 C15 120.9(6)
C13 C14 H14 119.5
C15 C14 H14 119.5
C16 C15 C14 119.3(6)
C16 C15 H15 120.3
C14 C15 H15 120.3
C15 C16 C11 120.3(6)
C15 C16 H16 119.8
C11 C16 H16 119.8
O1 C17 C6 110.2(5)
O1 C17 H17A 109.6
C6 C17 H17A 109.6
O1 C17 H17B 109.6
C6 C17 H17B 109.6
H17A C17 H17B 108.1
C19 C18 C23 117.7(5)
C19 C18 C4 115.8(5)
C23 C18 C4 126.4(5)
O2 C19 C18 120.9(5)
O2 C19 C20 116.7(5)
C18 C19 C20 122.3(6)
C21 C20 C19 119.5(6)
C21 C20 H20 120.2
C19 C20 H20 120.2
C20 C21 C22 120.1(6)
C20 C21 H21 119.9
C22 C21 H21 119.9
C23 C22 C27 118.6(6)
C23 C22 C21 120.2(6)
C27 C22 C21 121.2(6)
C24 C23 C22 117.9(6)
C24 C23 C18 123.5(6)
C22 C23 C18 118.5(5)
C25 C24 C23 120.7(6)
C25 C24 H24 119.6
C23 C24 H24 119.6
C24 C25 C26 121.8(6)
C24 C25 H25 119.1
C26 C25 H25 119.1
C27 C26 C25 119.3(6)
C27 C26 H26 120.4
C25 C26 H26 120.4
C26 C27 C22 121.3(6)
C26 C27 H27 119.3
C22 C27 H27 119.3
O2 C28 C3 110.3(5)
O2 C28 H28A 109.6
C3 C28 H28A 109.6
O2 C28 H28B 109.6
C3 C28 H28B 109.6
H28A C28 H28B 108.1
O3 C29 O4 123.7(6)
O3 C29 C2 125.0(6)
O4 C29 C2 111.2(5)
O4 C30 H30A 109.5
O4 C30 H30B 109.5
H30A C30 H30B 109.5
O4 C30 H30C 109.5
H30A C30 H30C 109.5
H30B C30 H30C 109.5
O5 C31 O6 123.7(6)
O5 C31 C5 122.7(6)
O6 C31 C5 113.6(6)
O6 C32 H32A 109.5
O6 C32 H32B 109.5
H32A C32 H32B 109.5
O6 C32 H32C 109.5
H32A C32 H32C 109.5
H32B C32 H32C 109.5
C38 C33 C34 117.3(5)
C38 C33 C39 127.1(5)
C34 C33 C39 115.5(5)
C35 C34 C33 121.1(5)
C35 C34 C49 123.3(5)
C33 C34 C49 115.5(5)
C34 C35 C36 121.3(5)
C34 C35 C61 116.1(5)
C36 C35 C61 122.6(5)
C37 C36 C35 117.2(5)
C37 C36 C50 116.9(5)
C35 C36 C50 125.4(5)
C36 C37 C38 120.9(5)
C36 C37 C60 116.6(5)
C38 C37 C60 122.5(5)
C37 C38 C33 120.8(5)
C37 C38 C63 118.3(5)
C33 C38 C63 120.9(5)
C40 C39 C44 117.5(5)
C40 C39 C33 116.8(5)
C44 C39 C33 125.7(5)
C39 C40 O7 120.0(5)
C39 C40 C41 122.9(5)
O7 C40 C41 117.1(5)
C42 C41 C40 119.1(6)
C42 C41 H41 120.5
C40 C41 H41 120.5
C41 C42 C43 121.2(6)
C41 C42 H42 119.4
C43 C42 H42 119.4
C44 C43 C42 119.3(5)
C44 C43 C48 119.8(6)
C42 C43 C48 120.8(6)
C43 C44 C45 117.3(5)
C43 C44 C39 119.4(5)
C45 C44 C39 123.1(6)
C46 C45 C44 121.6(6)
C46 C45 H45 119.2
C44 C45 H45 119.2
C45 C46 C47 120.7(6)
C45 C46 H46 119.6
C47 C46 H46 119.6
C48 C47 C46 119.7(6)
C48 C47 H47 120.2
C46 C47 H47 120.2
C47 C48 C43 120.8(6)
C47 C48 H48 119.6
C43 C48 H48 119.6
O7 C49 C34 110.8(5)
O7 C49 H49A 109.5
C34 C49 H49A 109.5
O7 C49 H49B 109.5
C34 C49 H49B 109.5
H49A C49 H49B 108.1
C51 C50 C55 116.8(5)
C51 C50 C36 116.9(5)
C55 C50 C36 126.3(5)
O8 C51 C50 120.1(5)
O8 C51 C52 116.4(5)
C50 C51 C52 123.3(5)
C53 C52 C51 118.6(6)
C53 C52 H52 120.7
C51 C52 H52 120.7
C52 C53 C54 121.4(6)
C52 C53 H53 119.3
C54 C53 H53 119.3
C59 C54 C53 121.7(6)
C59 C54 C55 119.2(6)
C53 C54 C55 119.1(5)
C56 C55 C54 117.8(5)
C56 C55 C50 123.0(6)
C54 C55 C50 119.1(5)
C57 C56 C55 120.4(6)
C57 C56 H56 119.8
C55 C56 H56 119.8
C56 C57 C58 121.7(6)
C56 C57 H57 119.1
C58 C57 H57 119.1
C59 C58 C57 119.4(6)
C59 C58 H58 120.3
C57 C58 H58 120.3
C58 C59 C54 121.1(6)
C58 C59 H59 119.4
C54 C59 H59 119.4
O8 C60 C37 109.6(5)
O8 C60 H60A 109.7
C37 C60 H60A 109.7
O8 C60 H60B 109.7
C37 C60 H60B 109.7
H60A C60 H60B 108.2
O9 C61 O10 124.5(5)
O9 C61 C35 122.4(6)
O10 C61 C35 113.0(6)
O10 C62 H62A 109.5
O10 C62 H62B 109.5
H62A C62 H62B 109.5
O10 C62 H62C 109.5
H62A C62 H62C 109.5
H62B C62 H62C 109.5
O11 C63 O12 123.5(5)
O11 C63 C38 124.1(6)
O12 C63 C38 112.4(5)
O12 C64 H64A 109.5
O12 C64 H64B 109.5
H64A C64 H64B 109.5
O12 C64 H64C 109.5
H64A C64 H64C 109.5
H64B C64 H64C 109.5

loop_
_geom_bond_atom_site_label_1
_geom_bond_atom_site_label_2
_geom_bond_distance
O1 C8 1.380(7)
O1 C17 1.433(7)
O2 C19 1.370(7)
O2 C28 1.432(7)
O3 C29 1.215(7)
O4 C29 1.337(7)
O4 C30 1.452(7)
O5 C31 1.214(7)
O6 C31 1.328(7)
O6 C32 1.456(7)
O7 C40 1.382(7)
O7 C49 1.425(7)
O8 C51 1.377(7)
O8 C60 1.439(7)
O9 C61 1.208(7)
O10 C61 1.325(7)
O10 C62 1.462(7)
O11 C63 1.218(7)
O12 C63 1.322(7)
O12 C64 1.465(7)
C1 C6 1.399(8)
C1 C2 1.419(8)
C1 C7 1.471(8)
C2 C3 1.400(8)
C2 C29 1.508(9)
C3 C4 1.401(8)
C3 C28 1.498(8)
C4 C5 1.421(8)
C4 C18 1.466(8)
C5 C6 1.398(8)
C5 C31 1.487(8)
C6 C17 1.515(8)
C7 C8 1.385(8)
C7 C12 1.440(8)
C8 C9 1.403(9)
C9 C10 1.354(9)
C9 H9 0.9500
C10 C11 1.431(8)
C10 H10 0.9500
C11 C16 1.411(9)
C11 C12 1.410(8)
C12 C13 1.413(8)
C13 C14 1.364(8)
C13 H13 0.9500
C14 C15 1.396(8)
C14 H14 0.9500
C15 C16 1.375(9)
C15 H15 0.9500
C16 H16 0.9500
C17 H17A 0.9900
C17 H17B 0.9900
C18 C19 1.378(8)
C18 C23 1.437(8)
C19 C20 1.417(8)
C20 C21 1.355(8)
C20 H20 0.9500
C21 C22 1.426(8)
C21 H21 0.9500
C22 C23 1.420(8)
C22 C27 1.422(9)
C23 C24 1.400(8)
C24 C25 1.364(9)
C24 H24 0.9500
C25 C26 1.379(8)
C25 H25 0.9500
C26 C27 1.349(8)
C26 H26 0.9500
C27 H27 0.9500
C28 H28A 0.9900
C28 H28B 0.9900
C30 H30A 0.9800
C30 H30B 0.9800
C30 H30C 0.9800
C32 H32A 0.9800
C32 H32B 0.9800
C32 H32C 0.9800
C33 C38 1.404(8)
C33 C34 1.411(8)
C33 C39 1.475(8)
C34 C35 1.381(8)
C34 C49 1.512(8)
C35 C36 1.414(8)
C35 C61 1.513(8)
C36 C37 1.402(8)
C36 C50 1.458(8)
C37 C38 1.405(8)
C37 C60 1.504(8)
C38 C63 1.510(8)
C39 C40 1.374(8)
C39 C44 1.438(8)
C40 C41 1.402(8)
C41 C42 1.352(9)
C41 H41 0.9500
C42 C43 1.417(9)
C42 H42 0.9500
C43 C44 1.408(8)
C43 C48 1.423(8)
C44 C45 1.412(8)
C45 C46 1.366(8)
C45 H45 0.9500
C46 C47 1.392(9)
C46 H46 0.9500
C47 C48 1.358(9)
C47 H47 0.9500
C48 H48 0.9500
C49 H49A 0.9900
C49 H49B 0.9900
C50 C51 1.379(8)
C50 C55 1.441(8)
C51 C52 1.411(8)
C52 C53 1.354(8)
C52 H52 0.9500
C53 C54 1.420(8)
C53 H53 0.9500
C54 C59 1.413(8)
C54 C55 1.425(8)
C55 C56 1.413(8)
C56 C57 1.372(9)
C56 H56 0.9500
C57 C58 1.384(8)
C57 H57 0.9500
C58 C59 1.365(8)
C58 H58 0.9500
C59 H59 0.9500
C60 H60A 0.9900
C60 H60B 0.9900
C62 H62A 0.9800
C62 H62B 0.9800
C62 H62C 0.9800
C64 H64A 0.9800
C64 H64B 0.9800
C64 H64C 0.9800

loop_
_geom_torsion_atom_site_label_1
_geom_torsion_atom_site_label_2
_geom_torsion_atom_site_label_3
_geom_torsion_atom_site_label_4
_geom_torsion
C6 C1 C2 C3 -9.5(8)
C7 C1 C2 C3 177.5(5)
C6 C1 C2 C29 169.4(5)
C7 C1 C2 C29 -3.6(9)
C1 C2 C3 C4 -0.5(8)
C29 C2 C3 C4 -179.5(5)
C1 C2 C3 C28 177.0(5)
C29 C2 C3 C28 -1.9(8)
C2 C3 C4 C5 8.9(8)
C28 C3 C4 C5 -168.9(5)
C2 C3 C4 C18 -178.3(5)
C28 C3 C4 C18 4.0(8)
C3 C4 C5 C6 -7.1(9)
C18 C4 C5 C6 -179.4(5)
C3 C4 C5 C31 169.5(6)
C18 C4 C5 C31 -2.8(9)
C2 C1 C6 C5 11.3(9)
C7 C1 C6 C5 -175.1(5)
C2 C1 C6 C17 -166.1(5)
C7 C1 C6 C17 7.5(8)
C4 C5 C6 C1 -3.1(9)
C31 C5 C6 C1 -179.9(5)
C4 C5 C6 C17 174.1(5)
C31 C5 C6 C17 -2.7(9)
C6 C1 C7 C8 -31.8(8)
C2 C1 C7 C8 141.3(6)
C6 C1 C7 C12 145.4(6)
C2 C1 C7 C12 -41.5(9)
C17 O1 C8 C7 37.5(7)
C17 O1 C8 C9 -143.4(5)
C12 C7 C8 O1 -168.8(5)
C1 C7 C8 O1 8.7(9)
C12 C7 C8 C9 12.2(9)
C1 C7 C8 C9 -170.4(6)
O1 C8 C9 C10 174.9(6)
C7 C8 C9 C10 -6.0(10)
C8 C9 C10 C11 -2.1(10)
C9 C10 C11 C16 -172.2(6)
C9 C10 C11 C12 3.5(10)
C16 C11 C12 C13 0.1(9)
C10 C11 C12 C13 -175.5(6)
C16 C11 C12 C7 178.5(6)
C10 C11 C12 C7 2.9(9)
C8 C7 C12 C11 -10.3(9)
C1 C7 C12 C11 172.5(6)
C8 C7 C12 C13 167.9(6)
C1 C7 C12 C13 -9.3(9)
C11 C12 C13 C14 -0.4(9)
C7 C12 C13 C14 -178.7(6)
C12 C13 C14 C15 -0.1(9)
C13 C14 C15 C16 0.9(9)
C14 C15 C16 C11 -1.2(9)
C12 C11 C16 C15 0.7(10)
C10 C11 C16 C15 176.3(6)
C8 O1 C17 C6 -59.7(6)
C1 C6 C17 O1 37.0(7)
C5 C6 C17 O1 -140.4(6)
C3 C4 C18 C19 -30.9(7)
C5 C4 C18 C19 141.4(6)
C3 C4 C18 C23 152.3(6)
C5 C4 C18 C23 -35.3(9)
C28 O2 C19 C18 31.7(7)
C28 O2 C19 C20 -153.3(5)
C23 C18 C19 O2 -170.2(5)
C4 C18 C19 O2 12.8(7)
C23 C18 C19 C20 15.1(8)
C4 C18 C19 C20 -161.9(5)
O2 C19 C20 C21 177.9(5)
C18 C19 C20 C21 -7.1(8)
C19 C20 C21 C22 -3.0(8)
C20 C21 C22 C23 4.6(8)
C20 C21 C22 C27 -174.4(5)
C27 C22 C23 C24 6.4(8)
C21 C22 C23 C24 -172.6(5)
C27 C22 C23 C18 -177.5(5)
C21 C22 C23 C18 3.5(8)
C19 C18 C23 C24 162.9(5)
C4 C18 C23 C24 -20.4(9)
C19 C18 C23 C22 -13.0(8)
C4 C18 C23 C22 163.6(5)
C22 C23 C24 C25 -3.8(8)
C18 C23 C24 C25 -179.7(5)
C23 C24 C25 C26 -1.4(9)
C24 C25 C26 C27 3.8(9)
C25 C26 C27 C22 -1.0(9)
C23 C22 C27 C26 -4.1(9)
C21 C22 C27 C26 174.8(5)
C19 O2 C28 C3 -56.9(6)
C2 C3 C28 O2 -138.9(5)
C4 C3 C28 O2 38.8(7)
C30 O4 C29 O3 -8.2(8)
C30 O4 C29 C2 173.8(5)
C3 C2 C29 O3 -43.1(8)
C1 C2 C29 O3 138.0(6)
C3 C2 C29 O4 134.9(5)
C1 C2 C29 O4 -44.0(7)
C32 O6 C31 O5 -3.7(8)
C32 O6 C31 C5 179.6(5)
C6 C5 C31 O5 -52.0(8)
C4 C5 C31 O5 131.3(6)
C6 C5 C31 O6 124.7(6)
C4 C5 C31 O6 -52.0(8)
C38 C33 C34 C35 -10.5(9)
C39 C33 C34 C35 172.2(5)
C38 C33 C34 C49 166.4(5)
C39 C33 C34 C49 -10.9(8)
C33 C34 C35 C36 1.4(9)
C49 C34 C35 C36 -175.3(6)
C33 C34 C35 C61 179.2(5)
C49 C34 C35 C61 2.5(9)
C34 C35 C36 C37 8.6(9)
C61 C35 C36 C37 -169.0(6)
C34 C35 C36 C50 -179.6(6)
C61 C35 C36 C50 2.8(9)
C35 C36 C37 C38 -9.4(9)
C50 C36 C37 C38 178.1(5)
C35 C36 C37 C60 168.3(5)
C50 C36 C37 C60 -4.2(8)
C36 C37 C38 C33 0.3(9)
C60 C37 C38 C33 -177.3(6)
C36 C37 C38 C63 178.7(5)
C60 C37 C38 C63 1.1(9)
C34 C33 C38 C37 9.7(8)
C39 C33 C38 C37 -173.4(6)
C34 C33 C38 C63 -168.7(5)
C39 C33 C38 C63 8.3(9)
C38 C33 C39 C40 -143.3(6)
C34 C33 C39 C40 33.7(8)
C38 C33 C39 C44 39.0(9)
C34 C33 C39 C44 -144.0(6)
C44 C39 C40 O7 169.7(5)
C33 C39 C40 O7 -8.2(8)
C44 C39 C40 C41 -8.8(9)
C33 C39 C40 C41 173.3(5)
C49 O7 C40 C39 -39.0(7)
C49 O7 C40 C41 139.5(5)
C39 C40 C41 C42 3.2(9)
O7 C40 C41 C42 -175.3(5)
C40 C41 C42 C43 3.8(9)
C41 C42 C43 C44 -4.7(9)
C41 C42 C43 C48 171.4(6)
C42 C43 C44 C45 175.1(5)
C48 C43 C44 C45 -1.0(8)
C42 C43 C44 C39 -1.2(8)
C48 C43 C44 C39 -177.3(5)
C40 C39 C44 C43 7.6(8)
C33 C39 C44 C43 -174.7(5)
C40 C39 C44 C45 -168.4(5)
C33 C39 C44 C45 9.3(9)
C43 C44 C45 C46 2.3(8)
C39 C44 C45 C46 178.5(5)
C44 C45 C46 C47 -1.3(9)
C45 C46 C47 C48 -1.2(9)
C46 C47 C48 C43 2.6(9)
C44 C43 C48 C47 -1.4(9)
C42 C43 C48 C47 -177.4(6)
C40 O7 C49 C34 59.7(6)
C35 C34 C49 O7 142.3(6)
C33 C34 C49 O7 -34.5(7)
C37 C36 C50 C51 30.6(8)
C35 C36 C50 C51 -141.2(6)
C37 C36 C50 C55 -152.1(6)
C35 C36 C50 C55 36.1(9)
C60 O8 C51 C50 -31.4(7)
C60 O8 C51 C52 153.2(5)
C55 C50 C51 O8 169.7(5)
C36 C50 C51 O8 -12.7(8)
C55 C50 C51 C52 -15.2(8)
C36 C50 C51 C52 162.3(5)
O8 C51 C52 C53 -177.9(5)
C50 C51 C52 C53 6.9(9)
C51 C52 C53 C54 3.7(9)
C52 C53 C54 C59 174.4(6)
C52 C53 C54 C55 -5.1(9)
C59 C54 C55 C56 -6.6(8)
C53 C54 C55 C56 172.9(5)
C59 C54 C55 C50 176.9(5)
C53 C54 C55 C50 -3.6(9)
C51 C50 C55 C56 -163.1(6)
C36 C50 C55 C56 19.6(9)
C51 C50 C55 C54 13.2(8)
C36 C50 C55 C54 -164.1(6)
C54 C55 C56 C57 3.6(9)
C50 C55 C56 C57 -180.0(6)
C55 C56 C57 C58 1.9(9)
C56 C57 C58 C59 -4.3(9)
C57 C58 C59 C54 1.2(9)
C53 C54 C59 C58 -175.2(6)
C55 C54 C59 C58 4.3(9)
C51 O8 C60 C37 55.4(6)
C36 C37 C60 O8 -37.2(7)
C38 C37 C60 O8 140.5(6)
C62 O10 C61 O9 3.0(8)
C62 O10 C61 C35 -179.7(5)
C34 C35 C61 O9 51.9(8)
C36 C35 C61 O9 -130.3(6)
C34 C35 C61 O10 -125.5(6)
C36 C35 C61 O10 52.3(8)
C64 O12 C63 O11 7.7(8)
C64 O12 C63 C38 -173.3(5)
C37 C38 C63 O11 42.1(9)
C33 C38 C63 O11 -139.6(6)
C37 C38 C63 O12 -137.0(5)
C33 C38 C63 O12 41.4(8)
